data_4024794
loop_
_publ_author_name
'Zhenqian Fu'
'Mang Wang'
'Ying Dong'
'Jun Liu'
'Qun Liu'

_publ_section_title
;
Direct Synthesis of Highly Substituted 2-Cyclohexenones and Sterically
Hindered Benzophenones Based on a [5C + 1C] Annulation
;
_journal_name_full 'Journal of Organic Chemistry'
_journal_page_first 6105
_journal_page_last 6110
_journal_paper_doi 10.1021/jo9013386
_journal_volume 74
_journal_year 2009
_chemical_formula_sum 'C28 H24 O3 S'
_chemical_formula_weight 440.53
_chemical_name_systematic
; 
 ? 
;
_space_group_IT_number 14
_symmetry_cell_setting monoclinic
_symmetry_space_group_name_Hall '-P 2yn'
_symmetry_space_group_name_H-M 'P 1 21/n 1'
_atom_sites_solution_hydrogens geom
_atom_sites_solution_primary direct
_atom_sites_solution_secondary difmap
_audit_creation_method SHELXL-97
_cell_angle_alpha 90.00
_cell_angle_beta 116.723(3)
_cell_angle_gamma 90.00
_cell_formula_units_Z 4
_cell_length_a 13.159(2)
_cell_length_b 14.135(2)
_cell_length_c 13.883(3)
_cell_measurement_temperature 293(2)
_cell_volume 2306.3(7)
_computing_structure_refinement 'SHELXL-97 (Sheldrick, 1997)'
_computing_structure_solution 'SHELXS-97 (Sheldrick, 1990)'
_diffrn_ambient_temperature 293(2)
_diffrn_measured_fraction_theta_full 0.996
_diffrn_measured_fraction_theta_max 0.996
_diffrn_radiation_monochromator graphite
_diffrn_radiation_source 'fine-focus sealed tube'
_diffrn_radiation_type MoK\a
_diffrn_radiation_wavelength 0.71073
_diffrn_reflns_av_R_equivalents 0.0616
_diffrn_reflns_av_sigmaI/netI 0.0813
_diffrn_reflns_limit_h_max 7
_diffrn_reflns_limit_h_min -16
_diffrn_reflns_limit_k_max 17
_diffrn_reflns_limit_k_min -17
_diffrn_reflns_limit_l_max 17
_diffrn_reflns_limit_l_min -17
_diffrn_reflns_number 12752
_diffrn_reflns_theta_full 26.07
_diffrn_reflns_theta_max 26.07
_diffrn_reflns_theta_min 1.77
_exptl_absorpt_coefficient_mu 0.168
_exptl_crystal_density_diffrn 1.269
_exptl_crystal_density_method 'not measured'
_exptl_crystal_F_000 928
_refine_diff_density_max 0.216
_refine_diff_density_min -0.245
_refine_diff_density_rms 0.040
_refine_ls_extinction_method none
_refine_ls_goodness_of_fit_ref 0.996
_refine_ls_hydrogen_treatment mixed
_refine_ls_matrix_type full
_refine_ls_number_parameters 289
_refine_ls_number_reflns 4563
_refine_ls_number_restraints 0
_refine_ls_restrained_S_all 0.996
_refine_ls_R_factor_all 0.1320
_refine_ls_R_factor_gt 0.0618
_refine_ls_shift/su_max 0.000
_refine_ls_shift/su_mean 0.000
_refine_ls_structure_factor_coef Fsqd
_refine_ls_weighting_details 'calc w=1/[\s^2^(Fo^2^)+(0.0494P)^2^+0.0000P] where P=(Fo^2^+2Fc^2^)/3'
_refine_ls_weighting_scheme calc
_refine_ls_wR_factor_gt 0.1112
_refine_ls_wR_factor_ref 0.1363
_reflns_number_gt 2435
_reflns_number_total 4563
_reflns_threshold_expression >2sigma(I)
_cod_data_source_file jo9013386_si_002.cif
_cod_data_source_block 1
_cod_original_sg_symbol_H-M P2(1)/n
_cod_database_code 4024794

loop_
_symmetry_equiv_pos_as_xyz
'x, y, z'
'-x+1/2, y+1/2, -z+1/2'
'-x, -y, -z'
'x-1/2, -y-1/2, z-1/2'

loop_
_atom_site_label
_atom_site_type_symbol
_atom_site_fract_x
_atom_site_fract_y
_atom_site_fract_z
_atom_site_U_iso_or_equiv
_atom_site_adp_type
_atom_site_occupancy
_atom_site_symmetry_multiplicity
_atom_site_calc_flag
_atom_site_refinement_flags
_atom_site_disorder_assembly
_atom_site_disorder_group
S1 S 0.09941(7) 0.14071(7) 0.92600(6) 0.0675(3) Uani 1 1 d . . .
O1 O 0.2447(2) 0.28911(15) 1.14129(16) 0.0698(7) Uani 1 1 d . . .
O2 O 0.35747(19) 0.02899(15) 0.90917(17) 0.0708(7) Uani 1 1 d . . .
O3 O 0.49470(18) 0.25993(15) 1.13658(15) 0.0691(7) Uani 1 1 d . . .
C1 C 0.2305(2) 0.17522(18) 0.9348(2) 0.0385(7) Uani 1 1 d . . .
C2 C 0.2527(2) 0.17038(18) 0.83716(19) 0.0373(7) Uani 1 1 d . . .
H2A H 0.1811 0.1817 0.7723 0.045 Uiso 1 1 calc R . .
C3 C 0.3392(2) 0.24883(19) 0.8458(2) 0.0421(7) Uani 1 1 d . . .
H3A H 0.3048 0.3082 0.8533 0.050 Uiso 1 1 calc R . .
C4 C 0.4475(2) 0.2376(2) 0.9515(2) 0.0498(8) Uani 1 1 d . . .
H4A H 0.4849 0.1790 0.9499 0.060 Uiso 1 1 calc R . .
H4B H 0.4990 0.2893 0.9590 0.060 Uiso 1 1 calc R . .
C5 C 0.4225(3) 0.23693(19) 1.0467(2) 0.0453(7) Uani 1 1 d . . .
C6 C 0.3095(2) 0.20862(18) 1.0302(2) 0.0368(7) Uani 1 1 d . . .
C7 C 0.2873(3) 0.2171(2) 1.1279(2) 0.0446(7) Uani 1 1 d . . .
C8 C 0.2986(2) 0.0727(2) 0.8280(2) 0.0459(7) Uani 1 1 d . . .
C9 C 0.0377(3) 0.0610(2) 0.8136(2) 0.0653(10) Uani 1 1 d . . .
H9A H 0.0214 0.0941 0.7471 0.078 Uiso 1 1 calc R . .
H9B H 0.0902 0.0098 0.8221 0.078 Uiso 1 1 calc R . .
C10 C -0.0703(3) 0.0223(3) 0.8101(3) 0.0877(12) Uani 1 1 d . . .
H10A H -0.1045 -0.0210 0.7508 0.132 Uiso 1 1 calc R . .
H10B H -0.1220 0.0734 0.8008 0.132 Uiso 1 1 calc R . .
H10C H -0.0533 -0.0102 0.8763 0.132 Uiso 1 1 calc R . .
C11 C 0.3209(2) 0.1388(2) 1.2066(2) 0.0411(7) Uani 1 1 d . . .
C12 C 0.3296(3) 0.1548(2) 1.3082(2) 0.0592(9) Uani 1 1 d . . .
H12A H 0.3148 0.2147 1.3263 0.071 Uiso 1 1 calc R . .
C13 C 0.3601(3) 0.0829(3) 1.3827(2) 0.0707(11) Uani 1 1 d . . .
H13A H 0.3669 0.0945 1.4513 0.085 Uiso 1 1 calc R . .
C14 C 0.3803(3) -0.0056(3) 1.3557(3) 0.0694(10) Uani 1 1 d . . .
H14A H 0.4001 -0.0545 1.4058 0.083 Uiso 1 1 calc R . .
C15 C 0.3715(3) -0.0228(2) 1.2546(3) 0.0672(10) Uani 1 1 d . . .
H15A H 0.3846 -0.0834 1.2364 0.081 Uiso 1 1 calc R . .
C16 C 0.3433(3) 0.0497(2) 1.1803(2) 0.0542(8) Uani 1 1 d . . .
H16A H 0.3394 0.0385 1.1127 0.065 Uiso 1 1 calc R . .
C21 C 0.2748(3) 0.0352(2) 0.7191(2) 0.0456(7) Uani 1 1 d . . .
C22 C 0.3503(3) -0.0305(2) 0.7134(3) 0.0616(9) Uani 1 1 d . . .
H22A H 0.4133 -0.0493 0.7759 0.074 Uiso 1 1 calc R . .
C23 C 0.3319(4) -0.0681(2) 0.6147(4) 0.0743(12) Uani 1 1 d . . .
H23A H 0.3839 -0.1106 0.6108 0.089 Uiso 1 1 calc R . .
C24 C 0.2374(4) -0.0429(3) 0.5230(3) 0.0796(12) Uani 1 1 d . . .
H24A H 0.2245 -0.0694 0.4572 0.096 Uiso 1 1 calc R . .
C25 C 0.1619(3) 0.0210(2) 0.5276(3) 0.0760(11) Uani 1 1 d . . .
H25A H 0.0975 0.0376 0.4652 0.091 Uiso 1 1 calc R . .
C26 C 0.1815(3) 0.0612(2) 0.6254(2) 0.0601(9) Uani 1 1 d . . .
H26A H 0.1311 0.1063 0.6278 0.072 Uiso 1 1 calc R . .
C31 C 0.3583(3) 0.26201(18) 0.7466(2) 0.0435(7) Uani 1 1 d . . .
C32 C 0.2723(3) 0.3018(2) 0.6551(2) 0.0592(9) Uani 1 1 d . . .
H32A H 0.2033 0.3170 0.6547 0.071 Uiso 1 1 calc R . .
C33 C 0.2872(3) 0.3193(2) 0.5648(3) 0.0742(11) Uani 1 1 d . . .
H33A H 0.2282 0.3454 0.5039 0.089 Uiso 1 1 calc R . .
C34 C 0.3885(4) 0.2984(3) 0.5641(3) 0.0755(11) Uani 1 1 d . . .
H34A H 0.3986 0.3103 0.5031 0.091 Uiso 1 1 calc R . .
C35 C 0.4742(4) 0.2599(2) 0.6535(3) 0.0788(11) Uani 1 1 d . . .
H35A H 0.5432 0.2456 0.6535 0.095 Uiso 1 1 calc R . .
C36 C 0.4596(3) 0.2419(2) 0.7446(3) 0.0662(10) Uani 1 1 d . . .
H36A H 0.5192 0.2159 0.8052 0.079 Uiso 1 1 calc R . .

loop_
_atom_site_aniso_label
_atom_site_aniso_U_11
_atom_site_aniso_U_22
_atom_site_aniso_U_33
_atom_site_aniso_U_23
_atom_site_aniso_U_13
_atom_site_aniso_U_12
S1 0.0479(5) 0.1082(7) 0.0537(5) -0.0147(5) 0.0292(4) -0.0213(5)
O1 0.113(2) 0.0524(14) 0.0669(15) 0.0075(11) 0.0607(15) 0.0156(14)
O2 0.0741(17) 0.0638(15) 0.0567(14) 0.0056(11) 0.0136(13) 0.0219(13)
O3 0.0556(15) 0.1038(18) 0.0401(12) -0.0151(12) 0.0147(12) -0.0271(13)
C1 0.0360(17) 0.0413(17) 0.0410(16) 0.0020(13) 0.0198(15) 0.0016(14)
C2 0.0329(16) 0.0468(18) 0.0324(14) -0.0005(12) 0.0148(13) 0.0022(14)
C3 0.0466(18) 0.0478(17) 0.0400(16) -0.0023(13) 0.0268(15) -0.0011(15)
C4 0.0435(19) 0.065(2) 0.0458(17) -0.0065(15) 0.0246(16) -0.0130(16)
C5 0.0444(19) 0.0522(19) 0.0370(16) -0.0039(14) 0.0164(16) -0.0048(15)
C6 0.0411(17) 0.0389(16) 0.0323(15) 0.0006(12) 0.0184(14) 0.0003(14)
C7 0.050(2) 0.0434(19) 0.0446(17) -0.0053(14) 0.0247(16) -0.0066(16)
C8 0.0376(18) 0.0498(19) 0.0499(18) -0.0034(15) 0.0193(16) -0.0048(16)
C9 0.054(2) 0.078(2) 0.060(2) -0.0056(17) 0.0219(18) -0.0174(19)
C10 0.063(3) 0.098(3) 0.088(3) 0.003(2) 0.022(2) -0.026(2)
C11 0.0421(18) 0.0443(18) 0.0377(15) 0.0035(14) 0.0187(14) -0.0026(15)
C12 0.079(3) 0.062(2) 0.0410(17) -0.0008(16) 0.0310(18) -0.0142(19)
C13 0.087(3) 0.084(3) 0.0415(19) 0.0080(19) 0.029(2) -0.017(2)
C14 0.056(2) 0.083(3) 0.063(2) 0.032(2) 0.0206(19) -0.002(2)
C15 0.067(3) 0.058(2) 0.078(3) 0.0153(19) 0.033(2) 0.0137(19)
C16 0.054(2) 0.060(2) 0.0500(19) 0.0083(16) 0.0241(17) 0.0051(17)
C21 0.0477(19) 0.0440(18) 0.0540(19) -0.0069(15) 0.0307(17) -0.0070(16)
C22 0.061(2) 0.051(2) 0.089(3) -0.0125(18) 0.048(2) -0.0066(18)
C23 0.094(3) 0.049(2) 0.120(3) -0.028(2) 0.083(3) -0.016(2)
C24 0.123(4) 0.067(3) 0.086(3) -0.029(2) 0.081(3) -0.031(3)
C25 0.105(3) 0.074(3) 0.057(2) -0.0164(19) 0.043(2) -0.010(2)
C26 0.072(2) 0.065(2) 0.0463(19) -0.0110(16) 0.0299(19) 0.0064(19)
C31 0.052(2) 0.0427(17) 0.0441(17) -0.0016(14) 0.0290(16) -0.0030(15)
C32 0.058(2) 0.077(2) 0.0479(19) 0.0026(17) 0.0294(18) 0.0014(19)
C33 0.084(3) 0.093(3) 0.045(2) 0.0046(18) 0.028(2) -0.010(2)
C34 0.110(3) 0.082(3) 0.057(2) -0.006(2) 0.058(3) -0.019(3)
C35 0.094(3) 0.090(3) 0.086(3) 0.004(2) 0.071(3) 0.011(2)
C36 0.072(3) 0.078(2) 0.070(2) 0.0130(18) 0.050(2) 0.018(2)

loop_
_atom_type_symbol
_atom_type_description
_atom_type_scat_dispersion_real
_atom_type_scat_dispersion_imag
_atom_type_scat_source
C C 0.0033 0.0016 'International Tables Vol C Tables 4.2.6.8 and 6.1.1.4'
H H 0.0000 0.0000 'International Tables Vol C Tables 4.2.6.8 and 6.1.1.4'
O O 0.0106 0.0060 'International Tables Vol C Tables 4.2.6.8 and 6.1.1.4'
S S 0.1246 0.1234 'International Tables Vol C Tables 4.2.6.8 and 6.1.1.4'

loop_
_geom_angle_atom_site_label_1
_geom_angle_atom_site_label_2
_geom_angle_atom_site_label_3
_geom_angle
_geom_angle_site_symmetry_1
_geom_angle_site_symmetry_3
_geom_angle_publ_flag
C1 S1 C9 106.48(14) . . ?
C6 C1 C2 121.5(2) . . ?
C6 C1 S1 117.9(2) . . ?
C2 C1 S1 120.6(2) . . ?
C1 C2 C8 110.9(2) . . ?
C1 C2 C3 109.2(2) . . ?
C8 C2 C3 110.3(2) . . ?
C1 C2 H2A 108.8 . . ?
C8 C2 H2A 108.8 . . ?
C3 C2 H2A 108.8 . . ?
C31 C3 C4 114.9(2) . . ?
C31 C3 C2 115.5(2) . . ?
C4 C3 C2 109.6(2) . . ?
C31 C3 H3A 105.2 . . ?
C4 C3 H3A 105.2 . . ?
C2 C3 H3A 105.2 . . ?
C5 C4 C3 111.6(2) . . ?
C5 C4 H4A 109.3 . . ?
C3 C4 H4A 109.3 . . ?
C5 C4 H4B 109.3 . . ?
C3 C4 H4B 109.3 . . ?
H4A C4 H4B 108.0 . . ?
O3 C5 C6 120.1(2) . . ?
O3 C5 C4 121.3(3) . . ?
C6 C5 C4 118.5(2) . . ?
C1 C6 C5 122.1(2) . . ?
C1 C6 C7 122.2(2) . . ?
C5 C6 C7 115.6(2) . . ?
O1 C7 C11 121.3(2) . . ?
O1 C7 C6 119.4(2) . . ?
C11 C7 C6 119.3(3) . . ?
O2 C8 C21 121.0(3) . . ?
O2 C8 C2 119.5(3) . . ?
C21 C8 C2 119.4(3) . . ?
C10 C9 S1 108.0(2) . . ?
C10 C9 H9A 110.1 . . ?
S1 C9 H9A 110.1 . . ?
C10 C9 H9B 110.1 . . ?
S1 C9 H9B 110.1 . . ?
H9A C9 H9B 108.4 . . ?
C9 C10 H10A 109.5 . . ?
C9 C10 H10B 109.5 . . ?
H10A C10 H10B 109.5 . . ?
C9 C10 H10C 109.5 . . ?
H10A C10 H10C 109.5 . . ?
H10B C10 H10C 109.5 . . ?
C16 C11 C12 119.4(3) . . ?
C16 C11 C7 121.1(2) . . ?
C12 C11 C7 119.5(3) . . ?
C13 C12 C11 120.7(3) . . ?
C13 C12 H12A 119.7 . . ?
C11 C12 H12A 119.7 . . ?
C14 C13 C12 119.8(3) . . ?
C14 C13 H13A 120.1 . . ?
C12 C13 H13A 120.1 . . ?
C13 C14 C15 120.3(3) . . ?
C13 C14 H14A 119.9 . . ?
C15 C14 H14A 119.9 . . ?
C14 C15 C16 120.1(3) . . ?
C14 C15 H15A 119.9 . . ?
C16 C15 H15A 119.9 . . ?
C11 C16 C15 119.8(3) . . ?
C11 C16 H16A 120.1 . . ?
C15 C16 H16A 120.1 . . ?
C26 C21 C22 118.8(3) . . ?
C26 C21 C8 123.5(3) . . ?
C22 C21 C8 117.7(3) . . ?
C23 C22 C21 120.2(3) . . ?
C23 C22 H22A 119.9 . . ?
C21 C22 H22A 119.9 . . ?
C24 C23 C22 120.1(3) . . ?
C24 C23 H23A 120.0 . . ?
C22 C23 H23A 120.0 . . ?
C25 C24 C23 120.4(3) . . ?
C25 C24 H24A 119.8 . . ?
C23 C24 H24A 119.8 . . ?
C24 C25 C26 120.0(4) . . ?
C24 C25 H25A 120.0 . . ?
C26 C25 H25A 120.0 . . ?
C21 C26 C25 120.6(3) . . ?
C21 C26 H26A 119.7 . . ?
C25 C26 H26A 119.7 . . ?
C36 C31 C32 117.7(3) . . ?
C36 C31 C3 123.4(3) . . ?
C32 C31 C3 118.8(3) . . ?
C33 C32 C31 121.1(3) . . ?
C33 C32 H32A 119.4 . . ?
C31 C32 H32A 119.4 . . ?
C34 C33 C32 120.4(3) . . ?
C34 C33 H33A 119.8 . . ?
C32 C33 H33A 119.8 . . ?
C35 C34 C33 119.4(3) . . ?
C35 C34 H34A 120.3 . . ?
C33 C34 H34A 120.3 . . ?
C34 C35 C36 120.5(3) . . ?
C34 C35 H35A 119.7 . . ?
C36 C35 H35A 119.7 . . ?
C31 C36 C35 121.0(3) . . ?
C31 C36 H36A 119.5 . . ?
C35 C36 H36A 119.5 . . ?

loop_
_geom_bond_atom_site_label_1
_geom_bond_atom_site_label_2
_geom_bond_distance
_geom_bond_site_symmetry_2
_geom_bond_publ_flag
S1 C1 1.743(3) . ?
S1 C9 1.795(3) . ?
O1 C7 1.216(3) . ?
O2 C8 1.211(3) . ?
O3 C5 1.225(3) . ?
C1 C6 1.349(3) . ?
C1 C2 1.512(3) . ?
C2 C8 1.535(4) . ?
C2 C3 1.554(4) . ?
C2 H2A 0.9800 . ?
C3 C31 1.519(3) . ?
C3 C4 1.526(4) . ?
C3 H3A 0.9800 . ?
C4 C5 1.498(3) . ?
C4 H4A 0.9700 . ?
C4 H4B 0.9700 . ?
C5 C6 1.456(4) . ?
C6 C7 1.515(3) . ?
C7 C11 1.477(4) . ?
C8 C21 1.496(4) . ?
C9 C10 1.502(4) . ?
C9 H9A 0.9700 . ?
C9 H9B 0.9700 . ?
C10 H10A 0.9600 . ?
C10 H10B 0.9600 . ?
C10 H10C 0.9600 . ?
C11 C16 1.380(4) . ?
C11 C12 1.380(3) . ?
C12 C13 1.375(4) . ?
C12 H12A 0.9300 . ?
C13 C14 1.366(4) . ?
C13 H13A 0.9300 . ?
C14 C15 1.376(4) . ?
C14 H14A 0.9300 . ?
C15 C16 1.382(4) . ?
C15 H15A 0.9300 . ?
C16 H16A 0.9300 . ?
C21 C26 1.379(4) . ?
C21 C22 1.387(4) . ?
C22 C23 1.386(4) . ?
C22 H22A 0.9300 . ?
C23 C24 1.367(5) . ?
C23 H23A 0.9300 . ?
C24 C25 1.365(5) . ?
C24 H24A 0.9300 . ?
C25 C26 1.384(4) . ?
C25 H25A 0.9300 . ?
C26 H26A 0.9300 . ?
C31 C36 1.376(4) . ?
C31 C32 1.384(4) . ?
C32 C33 1.375(4) . ?
C32 H32A 0.9300 . ?
C33 C34 1.370(5) . ?
C33 H33A 0.9300 . ?
C34 C35 1.360(5) . ?
C34 H34A 0.9300 . ?
C35 C36 1.385(4) . ?
C35 H35A 0.9300 . ?
C36 H36A 0.9300 . ?
